data_7119675
loop_
_publ_author_name
'Marta Rosello-Merino'
'Raquel J. Rama'
'Josefina Diez'
'Salvador Conejero'

_publ_section_title
;
 Catalytic dehydrocoupling of amine-boranes and amines into
 diaminoboranes: isolation of a Pt(II), Shimoi-type, Eta1-BH complex
;
_journal_name_full Chem.Commun.
_journal_page_first 8389
_journal_volume 52
_journal_year 2016
_chemical_compound_source synthesis
_chemical_formula_moiety 'C27 H47 B N5 Pt, C32 H12 B F24'
_chemical_formula_sum 'C59 H59 B2 F24 N5 Pt'
_chemical_formula_weight 1510.82
_chemical_name_systematic
;
 ?
;
_space_group_crystal_system monoclinic
_space_group_IT_number 15
_space_group_name_Hall '-C 2yc'
_space_group_name_H-M_alt 'C 1 2/c 1'
_symmetry_space_group_name_Hall '-C 2yc'
_symmetry_space_group_name_H-M 'C 1 2/c 1'
_atom_sites_solution_hydrogens mixed
_audit_creation_method SHELXL-2014
_audit_update_record
;
2016-03-16 deposited with the CCDC.
2016-06-03 downloaded from the CCDC.
;
_cell_angle_alpha 90.000
_cell_angle_beta 111.476(5)
_cell_angle_gamma 90.000
_cell_formula_units_Z 8
_cell_length_a 39.650(5)
_cell_length_b 13.440(5)
_cell_length_c 26.010(5)
_cell_measurement_reflns_used 9977
_cell_measurement_temperature 273(2)
_cell_measurement_theta_max 59.06
_cell_measurement_theta_min 3.50
_cell_volume 12898(6)
_computing_cell_refinement 'Bruker SAINT'
_computing_data_collection 'Bruker APEX2'
_computing_data_reduction 'Bruker SAINT'
_computing_molecular_graphics 'PLATON (Spek, 2008)'
_computing_publication_material 'WinGX publication routines (Farrugia, 2012)'
_computing_structure_refinement 'SHELXL-2014 (Sheldrick, 2014)'
_computing_structure_solution SIR-2004
_diffrn_ambient_temperature 273(2)
_diffrn_measured_fraction_theta_full 0.779
_diffrn_measured_fraction_theta_max 0.961
_diffrn_measurement_device_type 'Bruker APEX-II CCD'
_diffrn_measurement_method '\f and \w scans'
_diffrn_radiation_type CuK\a
_diffrn_radiation_wavelength 1.5418
_diffrn_reflns_av_R_equivalents 0.0210
_diffrn_reflns_av_unetI/netI 0.0332
_diffrn_reflns_Laue_measured_fraction_full 0.779
_diffrn_reflns_Laue_measured_fraction_max 0.961
_diffrn_reflns_limit_h_max 44
_diffrn_reflns_limit_h_min -36
_diffrn_reflns_limit_k_max 14
_diffrn_reflns_limit_k_min -14
_diffrn_reflns_limit_l_max 28
_diffrn_reflns_limit_l_min -26
_diffrn_reflns_number 17182
_diffrn_reflns_point_group_measured_fraction_full 0.779
_diffrn_reflns_point_group_measured_fraction_max 0.961
_diffrn_reflns_theta_full 67.000
_diffrn_reflns_theta_max 59.061
_diffrn_reflns_theta_min 2.395
_diffrn_source 'sealed tube'
_diffrn_standards_number 0
_exptl_absorpt_coefficient_mu 5.064
_exptl_absorpt_correction_T_max 0.7516
_exptl_absorpt_correction_T_min 0.4927
_exptl_absorpt_correction_type multi-scan
_exptl_absorpt_process_details 'SADABS v.2008/1;(Sheldrick 2008)'
_exptl_crystal_colour yellow
_exptl_crystal_density_diffrn 1.556
_exptl_crystal_description prism
_exptl_crystal_F_000 6016
_exptl_crystal_size_max 0.27
_exptl_crystal_size_mid 0.23
_exptl_crystal_size_min 0.17
_platon_squeeze_details
;
;
_refine_diff_density_max 1.653
_refine_diff_density_min -1.030
_refine_diff_density_rms 0.107
_refine_ls_extinction_coef .
_refine_ls_extinction_method none
_refine_ls_goodness_of_fit_ref 1.041
_refine_ls_hydrogen_treatment mixed
_refine_ls_matrix_type full
_refine_ls_number_parameters 832
_refine_ls_number_reflns 8952
_refine_ls_number_restraints 5
_refine_ls_restrained_S_all 1.048
_refine_ls_R_factor_all 0.0400
_refine_ls_R_factor_gt 0.0395
_refine_ls_shift/su_max 0.002
_refine_ls_shift/su_mean 0.000
_refine_ls_structure_factor_coef Fsqd
_refine_ls_weighting_details 'w=1/[\s^2^(Fo^2^)+(0.0411P)^2^+135.6565P] where P=(Fo^2^+2Fc^2^)/3'
_refine_ls_weighting_scheme calc
_refine_ls_wR_factor_gt 0.0977
_refine_ls_wR_factor_ref 0.0981
_reflns_Friedel_coverage 0.000
_reflns_Friedel_fraction_full .
_reflns_Friedel_fraction_max .
_reflns_number_gt 8775
_reflns_number_total 8952
_reflns_threshold_expression 'I > 2\s(I)'
_cod_data_source_file c6cc02720b2.cif
_cod_data_source_block 3c
_cod_database_code 7119675
_shelx_space_group_comment
;
The symmetry employed for this shelxl refinement is uniquely defined
by the following loop, which should always be used as a source of
symmetry information in preference to the above space-group names.
They are only intended as comments.
;
_shelxl_version_number 2014-3

loop_
_space_group_symop_operation_xyz
'x, y, z'
'-x, y, -z+1/2'
'x+1/2, y+1/2, z'
'-x+1/2, y+1/2, -z+1/2'
'-x, -y, -z'
'x, -y, z-1/2'
'-x+1/2, -y+1/2, -z'
'x+1/2, -y+1/2, z-1/2'

loop_
_atom_site_label
_atom_site_type_symbol
_atom_site_fract_x
_atom_site_fract_y
_atom_site_fract_z
_atom_site_U_iso_or_equiv
_atom_site_adp_type
_atom_site_occupancy
_atom_site_site_symmetry_order
_atom_site_calc_flag
_atom_site_refinement_flags_posn
_atom_site_refinement_flags_adp
_atom_site_refinement_flags_occupancy
_atom_site_disorder_assembly
_atom_site_disorder_group
C1 C 0.59761(13) 0.4716(3) 0.1839(2) 0.0208(10) Uani 1 1 d . . . . .
C2 C 0.55230(16) 0.3969(4) 0.1162(2) 0.0362(13) Uani 1 1 d . . . . .
H2 H 0.5359 0.3483 0.0967 0.043 Uiso 1 1 calc R U . . .
C3 C 0.55449(14) 0.4886(4) 0.0990(2) 0.0313(12) Uani 1 1 d . . . . .
H3 H 0.5402 0.5165 0.0653 0.038 Uiso 1 1 calc R U . . .
C4 C 0.5965(2) 0.6337(5) 0.1418(3) 0.068(3) Uani 1 1 d D . . . .
C5 C 0.62281(13) 0.6561(4) 0.1975(2) 0.0229(10) Uani 1 1 d . . . . .
H5A H 0.6121 0.7042 0.2148 0.027 Uiso 1 1 calc R U . . .
H5B H 0.6440 0.6868 0.1940 0.027 Uiso 1 1 calc R U . . .
C6 C 0.5752(3) 0.7032(5) 0.1060(3) 0.119(5) Uani 1 1 d D . . . .
H6A H 0.5881 0.7651 0.1109 0.179 Uiso 1 1 calc R U . . .
H6B H 0.5692 0.6805 0.0687 0.179 Uiso 1 1 calc R U . . .
H6C H 0.5534 0.7127 0.1132 0.179 Uiso 1 1 calc R U . . .
C7 C 0.6235(3) 0.6178(8) 0.1045(4) 0.085(3) Uani 1 1 d D . . . .
H7A H 0.6418 0.5694 0.1224 0.127 Uiso 1 1 calc R U . . .
H7B H 0.6091 0.5952 0.0681 0.127 Uiso 1 1 calc R U . . .
H7C H 0.6347 0.6800 0.1021 0.127 Uiso 1 1 calc R U . . .
C8 C 0.58560(19) 0.2907(4) 0.2003(3) 0.0517(18) Uani 1 1 d . . . . .
C9 C 0.5554(3) 0.2164(6) 0.1703(4) 0.104(4) Uani 1 1 d . . . . .
H9A H 0.5596 0.1550 0.1905 0.156 Uiso 1 1 calc R U . . .
H9B H 0.5324 0.2434 0.1677 0.156 Uiso 1 1 calc R U . . .
H9C H 0.5552 0.2044 0.1338 0.156 Uiso 1 1 calc R U . . .
C10 C 0.6221(2) 0.2518(5) 0.2029(3) 0.068(2) Uani 1 1 d . . . . .
H10A H 0.6273 0.1903 0.2231 0.102 Uiso 1 1 calc R U . . .
H10B H 0.6214 0.2407 0.1661 0.102 Uiso 1 1 calc R U . . .
H10C H 0.6405 0.2997 0.2211 0.102 Uiso 1 1 calc R U . . .
C11 C 0.58422(19) 0.3101(5) 0.2566(3) 0.060(2) Uani 1 1 d . . . . .
H11A H 0.5886 0.2491 0.2772 0.089 Uiso 1 1 calc R U . . .
H11B H 0.6025 0.3579 0.2758 0.089 Uiso 1 1 calc R U . . .
H11C H 0.5608 0.3355 0.2526 0.089 Uiso 1 1 calc R U . . .
C12 C 0.67630(12) 0.6244(3) 0.30407(18) 0.0174(10) Uani 1 1 d . . . . .
C13 C 0.72567(14) 0.7181(5) 0.3479(2) 0.0388(14) Uani 1 1 d . . . . .
H13 H 0.7486 0.7459 0.3577 0.047 Uiso 1 1 calc R U . . .
C14 C 0.70209(15) 0.7360(4) 0.3717(2) 0.0371(14) Uani 1 1 d . . . . .
H14 H 0.7054 0.7794 0.4010 0.045 Uiso 1 1 calc R U . . .
C15 C 0.63939(13) 0.6768(4) 0.3634(2) 0.0250(11) Uani 1 1 d . . . . .
C16 C 0.60502(14) 0.7084(4) 0.3165(2) 0.0324(12) Uani 1 1 d . . . . .
H16A H 0.6080 0.7746 0.3049 0.049 Uiso 1 1 calc R U . . .
H16B H 0.6003 0.6634 0.2860 0.049 Uiso 1 1 calc R U . . .
H16C H 0.5850 0.7072 0.3289 0.049 Uiso 1 1 calc R U . . .
C17 C 0.63553(15) 0.5729(4) 0.3826(2) 0.0305(12) Uani 1 1 d . . . . .
H17A H 0.6152 0.5706 0.3943 0.046 Uiso 1 1 calc R U . . .
H17B H 0.6317 0.5269 0.3527 0.046 Uiso 1 1 calc R U . . .
H17C H 0.6572 0.5551 0.4129 0.046 Uiso 1 1 calc R U . . .
C18 C 0.64642(17) 0.7493(5) 0.4114(2) 0.0394(14) Uani 1 1 d . . . . .
H18A H 0.6489 0.8154 0.3993 0.059 Uiso 1 1 calc R U . . .
H18B H 0.6265 0.7472 0.4239 0.059 Uiso 1 1 calc R U . . .
H18C H 0.6683 0.7307 0.4411 0.059 Uiso 1 1 calc R U . . .
C19 C 0.73323(13) 0.6092(4) 0.2760(2) 0.0274(11) Uani 1 1 d . . . . .
C20 C 0.71222(14) 0.5488(4) 0.2253(2) 0.0294(12) Uani 1 1 d . . . . .
H20A H 0.7285 0.5248 0.2083 0.044 Uiso 1 1 calc R U . . .
H20B H 0.7009 0.4934 0.2358 0.044 Uiso 1 1 calc R U . . .
H20C H 0.6940 0.5899 0.1995 0.044 Uiso 1 1 calc R U . . .
C21 C 0.75062(17) 0.6968(5) 0.2574(3) 0.0442(15) Uani 1 1 d . . . . .
H21A H 0.7656 0.6722 0.2384 0.066 Uiso 1 1 calc R U . . .
H21B H 0.7320 0.7387 0.2331 0.066 Uiso 1 1 calc R U . . .
H21C H 0.7652 0.7344 0.2892 0.066 Uiso 1 1 calc R U . . .
C22 C 0.76218(16) 0.5437(5) 0.3170(2) 0.0436(16) Uani 1 1 d . . . . .
H22A H 0.7775 0.5162 0.2993 0.065 Uiso 1 1 calc R U . . .
H22B H 0.7765 0.5829 0.3481 0.065 Uiso 1 1 calc R U . . .
H22C H 0.7507 0.4907 0.3292 0.065 Uiso 1 1 calc R U . . .
C23 C 0.66057(15) 0.3125(4) 0.3918(2) 0.0329(13) Uani 1 1 d . . . . .
H23 H 0.6575 0.3769 0.4025 0.040 Uiso 1 1 calc R U . . .
C24 C 0.65178(15) 0.2344(5) 0.4177(2) 0.0379(14) Uani 1 1 d . . . . .
H24 H 0.6424 0.2457 0.4452 0.046 Uiso 1 1 calc R U . . .
C25 C 0.65673(14) 0.1397(5) 0.4033(2) 0.0378(14) Uani 1 1 d . . . . .
H25 H 0.6509 0.0858 0.4209 0.045 Uiso 1 1 calc R U . . .
C26 C 0.67033(16) 0.1247(4) 0.3624(2) 0.0358(13) Uani 1 1 d . . . . .
H26 H 0.6740 0.0606 0.3520 0.043 Uiso 1 1 calc R U . . .
C27 C 0.67845(15) 0.2067(4) 0.3370(2) 0.0293(12) Uani 1 1 d . . . . .
H27 H 0.6876 0.1971 0.3092 0.035 Uiso 1 1 calc R U . . .
C28 C 0.60909(12) 0.9907(3) 0.07834(18) 0.0139(9) Uani 1 1 d . . . . .
C29 C 0.57285(12) 0.9870(3) 0.07361(19) 0.0168(10) Uani 1 1 d . . . . .
H29 H 0.5548 0.9970 0.0391 0.020 Uiso 1 1 calc R U . . .
C30 C 0.56303(13) 0.9689(3) 0.1187(2) 0.0194(10) Uani 1 1 d . . . . .
C31 C 0.58890(13) 0.9526(3) 0.1707(2) 0.0200(10) Uani 1 1 d . . . . .
H31 H 0.5823 0.9400 0.2009 0.024 Uiso 1 1 calc R U . . .
C32 C 0.62501(13) 0.9557(3) 0.17632(19) 0.0170(10) Uani 1 1 d . . . . .
C33 C 0.63461(13) 0.9749(3) 0.13114(19) 0.0163(10) Uani 1 1 d . . . . .
H33 H 0.6591 0.9774 0.1363 0.020 Uiso 1 1 calc R U . . .
C34 C 0.52327(13) 0.9655(4) 0.1095(2) 0.0248(11) Uani 1 1 d . . . . .
C35 C 0.65484(13) 0.9394(4) 0.23123(19) 0.0212(10) Uani 1 1 d . . . . .
C36 C 0.66090(12) 0.9808(3) 0.03279(17) 0.0140(9) Uani 1 1 d . . . . .
C37 C 0.68501(12) 1.0324(3) 0.01488(18) 0.0161(10) Uani 1 1 d . . . . .
H37 H 0.6790 1.0965 0.0010 0.019 Uiso 1 1 calc R U . . .
C38 C 0.71767(12) 0.9920(4) 0.01688(18) 0.0188(10) Uani 1 1 d . . . . .
C39 C 0.72785(12) 0.8969(4) 0.03664(19) 0.0202(10) Uani 1 1 d . . . . .
H39 H 0.7499 0.8702 0.0383 0.024 Uiso 1 1 calc R U . . .
C40 C 0.70417(12) 0.8424(3) 0.05392(18) 0.0193(10) Uani 1 1 d . . . . .
C41 C 0.67181(12) 0.8838(3) 0.05241(18) 0.0181(10) Uani 1 1 d . . . . .
H41 H 0.6567 0.8460 0.0648 0.022 Uiso 1 1 calc R U . . .
C42 C 0.74148(13) 1.0501(4) -0.0056(2) 0.0256(11) Uani 1 1 d . . . . .
C43 C 0.71352(14) 0.7383(4) 0.0739(2) 0.0266(11) Uani 1 1 d . . . . .
C44 C 0.61631(11) 1.1427(3) 0.02182(17) 0.0145(9) Uani 1 1 d . . . . .
C45 C 0.58391(12) 1.1911(3) -0.00716(19) 0.0183(10) Uani 1 1 d . . . . .
H45 H 0.5638 1.1531 -0.0271 0.022 Uiso 1 1 calc R U . . .
C46 C 0.58041(13) 1.2940(3) -0.00764(19) 0.0211(10) Uani 1 1 d . . . . .
C47 C 0.60979(14) 1.3538(4) 0.0213(2) 0.0249(11) Uani 1 1 d . . . . .
H47 H 0.6078 1.4227 0.0204 0.030 Uiso 1 1 calc R U . . .
C48 C 0.64202(12) 1.3077(3) 0.0514(2) 0.0222(10) Uani 1 1 d . . . . .
C49 C 0.64509(12) 1.2052(3) 0.05222(19) 0.0183(10) Uani 1 1 d . . . . .
H49 H 0.6671 1.1765 0.0738 0.022 Uiso 1 1 calc R U . . .
C50 C 0.67489(16) 1.3697(4) 0.0816(3) 0.0429(16) Uani 1 1 d . . . . .
C51 C 0.54442(14) 1.3404(4) -0.0407(2) 0.0320(12) Uani 1 1 d . . . . .
C52 C 0.59367(12) 0.9644(3) -0.03081(19) 0.0167(10) Uani 1 1 d . . . . .
C53 C 0.58527(12) 1.0040(3) -0.08389(19) 0.0176(10) Uani 1 1 d . . . . .
H53 H 0.5924 1.0688 -0.0874 0.021 Uiso 1 1 calc R U . . .
C54 C 0.56690(13) 0.9505(4) -0.13121(19) 0.0207(10) Uani 1 1 d . . . . .
C55 C 0.55598(13) 0.8536(4) -0.1284(2) 0.0235(11) Uani 1 1 d . . . . .
H55 H 0.5438 0.8175 -0.1603 0.028 Uiso 1 1 calc R U . . .
C56 C 0.56383(13) 0.8119(4) -0.0765(2) 0.0222(10) Uani 1 1 d . . . . .
C57 C 0.58195(12) 0.8669(3) -0.02902(18) 0.0181(10) Uani 1 1 d . . . . .
H57 H 0.5864 0.8375 0.0052 0.022 Uiso 1 1 calc R U . . .
C58 C 0.55445(16) 0.7060(4) -0.0706(2) 0.0328(13) Uani 1 1 d . . . . .
C59 C 0.56007(14) 0.9967(4) -0.1865(2) 0.0275(11) Uani 1 1 d . . . . .
B1 B 0.68387(16) 0.3925(5) 0.3232(3) 0.0276(13) Uani 1 1 d D . . . .
B2 B 0.61988(14) 1.0210(4) 0.0253(2) 0.0151(11) Uani 1 1 d . . . . .
N1 N 0.57878(12) 0.3863(3) 0.16842(18) 0.0330(11) Uani 1 1 d . . . . .
N2 N 0.58224(11) 0.5347(3) 0.14122(17) 0.0226(9) Uani 1 1 d . . . . .
N3 N 0.67143(10) 0.6786(3) 0.34519(16) 0.0226(9) Uani 1 1 d . . . . .
N4 N 0.71003(10) 0.6503(3) 0.30564(16) 0.0246(9) Uani 1 1 d . . . . .
N5 N 0.67349(10) 0.2993(3) 0.35128(16) 0.0229(9) Uani 1 1 d . . . . .
F1 F 0.50530(9) 1.0435(3) 0.08131(17) 0.0485(9) Uani 1 1 d . . . . .
F2 F 0.50702(8) 0.8874(3) 0.08018(18) 0.0584(11) Uani 1 1 d . . . . .
F3 F 0.51707(10) 0.9649(4) 0.15589(16) 0.0757(16) Uani 1 1 d . . . . .
F4 F 0.67327(8) 1.0249(2) 0.25096(12) 0.0335(7) Uani 1 1 d . . . . .
F5 F 0.64312(8) 0.9074(3) 0.27019(11) 0.0366(7) Uani 1 1 d . . . . .
F6 F 0.67959(7) 0.8751(2) 0.22877(11) 0.0286(6) Uani 1 1 d . . . . .
F7 F 0.7230(2) 0.7308(4) 0.1267(2) 0.130(3) Uani 1 1 d . . . . .
F8 F 0.74135(12) 0.7024(3) 0.0634(2) 0.0801(15) Uani 1 1 d . . . . .
F9 F 0.68756(12) 0.6775(3) 0.0526(3) 0.112(2) Uani 1 1 d . . . . .
F10 F 0.73054(9) 1.0416(2) -0.06057(13) 0.0405(8) Uani 1 1 d . . . . .
F11 F 0.74094(9) 1.1479(2) 0.00339(15) 0.0443(8) Uani 1 1 d . . . . .
F12 F 0.77587(8) 1.0209(3) 0.01434(16) 0.0525(10) Uani 1 1 d . . . . .
F13 F 0.68736(11) 1.3529(3) 0.13575(16) 0.0670(12) Uani 1 1 d . . . . .
F14 F 0.67134(13) 1.4633(3) 0.0713(3) 0.119(3) Uani 1 1 d . . . . .
F15 F 0.70386(10) 1.3415(3) 0.06824(19) 0.0701(12) Uani 1 1 d . . . . .
F16 F 0.54548(10) 1.4391(2) -0.04079(19) 0.0623(12) Uani 1 1 d . . . . .
F17 F 0.53219(10) 1.3101(3) -0.09244(14) 0.0567(10) Uani 1 1 d . . . . .
F18 F 0.51883(8) 1.3173(3) -0.02136(16) 0.0538(10) Uani 1 1 d . . . . .
F19 F 0.59088(10) 1.0098(4) -0.19520(16) 0.0745(14) Uani 1 1 d . . . . .
F20 F 0.54527(11) 1.0860(3) -0.19174(14) 0.0541(10) Uani 1 1 d . . . . .
F21 F 0.53864(13) 0.9439(3) -0.22803(14) 0.0666(12) Uani 1 1 d . . . . .
F22 F 0.53693(13) 0.6614(3) -0.11862(14) 0.0634(12) Uani 1 1 d . . . . .
F23 F 0.58339(10) 0.6511(2) -0.04301(18) 0.0564(10) Uani 1 1 d . . . . .
F24 F 0.53229(10) 0.6981(3) -0.04187(15) 0.0499(9) Uani 1 1 d . . . . .
Pt1 Pt 0.63906(2) 0.53499(2) 0.24820(2) 0.01485(9) Uani 1 1 d . . . . .
H1B H 0.6594(11) 0.423(5) 0.299(3) 0.06(2) Uiso 1 1 d D . . . .
H2B H 0.6969(14) 0.373(4) 0.298(2) 0.037(15) Uiso 1 1 d D . . . .
H3B H 0.6972(15) 0.443(4) 0.3522(19) 0.042(17) Uiso 1 1 d D . . . .

loop_
_atom_site_aniso_label
_atom_site_aniso_U_11
_atom_site_aniso_U_22
_atom_site_aniso_U_33
_atom_site_aniso_U_23
_atom_site_aniso_U_13
_atom_site_aniso_U_12
C1 0.022(3) 0.022(3) 0.021(3) -0.002(2) 0.010(2) 0.001(2)
C2 0.039(3) 0.026(3) 0.026(3) -0.004(2) -0.008(2) -0.010(2)
C3 0.028(3) 0.035(3) 0.020(3) 0.000(2) -0.005(2) -0.002(2)
C4 0.069(5) 0.034(3) 0.054(4) 0.024(3) -0.035(4) -0.023(3)
C5 0.026(3) 0.021(2) 0.021(2) -0.002(2) 0.008(2) -0.002(2)
C6 0.180(11) 0.033(4) 0.054(5) 0.021(4) -0.065(6) -0.031(5)
C7 0.099(7) 0.100(7) 0.069(6) -0.015(5) 0.047(5) -0.017(6)
C8 0.061(4) 0.021(3) 0.044(4) 0.010(3) -0.015(3) -0.013(3)
C9 0.125(8) 0.043(4) 0.079(6) 0.024(4) -0.041(6) -0.055(5)
C10 0.108(7) 0.027(3) 0.039(4) -0.001(3) -0.010(4) 0.015(4)
C11 0.050(4) 0.060(4) 0.052(4) 0.031(4) -0.001(3) -0.022(3)
C12 0.022(2) 0.018(2) 0.013(2) 0.0000(18) 0.0075(19) 0.0039(19)
C13 0.020(3) 0.053(4) 0.036(3) -0.026(3) 0.002(2) -0.017(3)
C14 0.034(3) 0.045(3) 0.030(3) -0.025(3) 0.009(3) -0.009(3)
C15 0.026(3) 0.031(3) 0.022(3) -0.003(2) 0.013(2) 0.005(2)
C16 0.027(3) 0.037(3) 0.037(3) 0.003(2) 0.017(2) 0.009(2)
C17 0.036(3) 0.032(3) 0.030(3) -0.001(2) 0.019(2) 0.007(2)
C18 0.046(3) 0.042(3) 0.040(3) -0.013(3) 0.027(3) 0.002(3)
C19 0.019(2) 0.042(3) 0.023(3) -0.005(2) 0.010(2) -0.002(2)
C20 0.024(3) 0.039(3) 0.030(3) -0.004(2) 0.016(2) -0.001(2)
C21 0.038(3) 0.055(4) 0.045(4) -0.007(3) 0.023(3) -0.016(3)
C22 0.027(3) 0.073(4) 0.030(3) 0.003(3) 0.009(3) 0.014(3)
C23 0.034(3) 0.041(3) 0.026(3) 0.011(2) 0.014(2) 0.017(3)
C24 0.031(3) 0.058(4) 0.031(3) 0.021(3) 0.018(3) 0.016(3)
C25 0.028(3) 0.051(4) 0.030(3) 0.021(3) 0.005(2) -0.008(3)
C26 0.045(3) 0.026(3) 0.029(3) 0.007(2) 0.005(3) -0.003(2)
C27 0.036(3) 0.030(3) 0.024(3) 0.002(2) 0.013(2) 0.003(2)
C28 0.014(2) 0.012(2) 0.017(2) -0.0041(18) 0.0074(19) -0.0021(18)
C29 0.018(2) 0.016(2) 0.017(2) -0.0038(18) 0.0056(19) -0.0016(18)
C30 0.017(2) 0.020(2) 0.023(3) -0.0043(19) 0.010(2) -0.0030(18)
C31 0.023(3) 0.022(2) 0.019(2) -0.0042(19) 0.013(2) -0.004(2)
C32 0.018(2) 0.017(2) 0.018(2) -0.0055(18) 0.009(2) -0.0046(18)
C33 0.015(2) 0.015(2) 0.021(2) -0.0022(18) 0.009(2) -0.0022(17)
C34 0.018(3) 0.035(3) 0.024(3) -0.003(2) 0.010(2) -0.007(2)
C35 0.022(3) 0.026(3) 0.018(2) 0.001(2) 0.010(2) -0.003(2)
C36 0.015(2) 0.018(2) 0.010(2) -0.0015(17) 0.0061(18) -0.0011(18)
C37 0.018(2) 0.017(2) 0.013(2) -0.0005(17) 0.0044(19) -0.0006(18)
C38 0.017(2) 0.027(3) 0.015(2) -0.004(2) 0.0080(19) -0.002(2)
C39 0.016(2) 0.027(3) 0.019(2) -0.002(2) 0.0082(19) 0.005(2)
C40 0.021(2) 0.021(2) 0.015(2) 0.0004(19) 0.0058(19) 0.006(2)
C41 0.022(2) 0.020(2) 0.015(2) 0.0013(19) 0.0100(19) -0.001(2)
C42 0.019(3) 0.032(3) 0.028(3) 0.000(2) 0.011(2) -0.004(2)
C43 0.028(3) 0.029(3) 0.027(3) 0.004(2) 0.016(2) 0.009(2)
C44 0.014(2) 0.018(2) 0.014(2) 0.0020(18) 0.0080(18) 0.0003(18)
C45 0.018(2) 0.021(2) 0.018(2) -0.0019(19) 0.0090(19) -0.0058(19)
C46 0.021(2) 0.021(2) 0.022(2) 0.003(2) 0.008(2) 0.002(2)
C47 0.030(3) 0.014(2) 0.030(3) -0.001(2) 0.012(2) 0.001(2)
C48 0.017(2) 0.018(2) 0.026(3) 0.000(2) 0.001(2) -0.0041(19)
C49 0.012(2) 0.021(2) 0.019(2) 0.0049(19) 0.0019(19) 0.0009(19)
C50 0.033(3) 0.021(3) 0.052(4) -0.001(3) -0.010(3) 0.001(2)
C51 0.026(3) 0.024(3) 0.039(3) -0.001(2) 0.003(2) 0.005(2)
C52 0.013(2) 0.021(2) 0.020(2) 0.0007(18) 0.010(2) 0.0008(18)
C53 0.014(2) 0.019(2) 0.022(2) 0.004(2) 0.0088(19) 0.0012(19)
C54 0.018(2) 0.030(3) 0.017(2) -0.001(2) 0.010(2) 0.000(2)
C55 0.024(3) 0.031(3) 0.018(2) -0.006(2) 0.010(2) -0.008(2)
C56 0.024(3) 0.023(2) 0.022(3) -0.004(2) 0.012(2) -0.008(2)
C57 0.019(2) 0.022(2) 0.015(2) 0.0009(19) 0.0092(19) 0.0000(19)
C58 0.047(3) 0.031(3) 0.023(3) -0.008(2) 0.016(3) -0.015(3)
C59 0.025(3) 0.033(3) 0.023(3) 0.003(2) 0.007(2) -0.002(2)
B1 0.023(3) 0.029(3) 0.029(3) 0.005(3) 0.008(3) 0.002(3)
B2 0.012(3) 0.016(3) 0.018(3) 0.003(2) 0.007(2) 0.000(2)
N1 0.038(3) 0.019(2) 0.029(2) 0.0017(19) -0.002(2) -0.0096(19)
N2 0.017(2) 0.026(2) 0.019(2) -0.0016(17) -0.0007(17) -0.0058(16)
N3 0.018(2) 0.028(2) 0.020(2) -0.0057(17) 0.0047(17) 0.0002(17)
N4 0.014(2) 0.036(2) 0.021(2) -0.0077(18) 0.0041(17) -0.0036(18)
N5 0.019(2) 0.028(2) 0.020(2) 0.0049(17) 0.0060(17) 0.0041(17)
F1 0.0224(16) 0.047(2) 0.080(3) 0.0090(18) 0.0240(18) 0.0075(15)
F2 0.0199(16) 0.050(2) 0.103(3) -0.030(2) 0.0190(18) -0.0166(15)
F3 0.0248(19) 0.174(5) 0.038(2) 0.005(2) 0.0235(17) -0.006(2)
F4 0.0335(17) 0.0327(17) 0.0243(15) -0.0092(12) -0.0012(13) -0.0083(13)
F5 0.0305(16) 0.064(2) 0.0182(15) 0.0083(14) 0.0122(13) -0.0028(15)
F6 0.0254(15) 0.0339(16) 0.0233(14) 0.0028(12) 0.0052(12) 0.0074(13)
F7 0.280(9) 0.060(3) 0.062(3) 0.041(3) 0.078(4) 0.082(4)
F8 0.076(3) 0.044(2) 0.144(5) 0.031(3) 0.069(3) 0.032(2)
F9 0.054(3) 0.028(2) 0.216(7) 0.045(3) 0.006(3) 0.000(2)
F10 0.046(2) 0.054(2) 0.0301(18) 0.0011(14) 0.0232(15) -0.0166(15)
F11 0.050(2) 0.0348(19) 0.063(2) -0.0091(16) 0.0384(18) -0.0193(15)
F12 0.0158(16) 0.078(3) 0.067(2) 0.033(2) 0.0198(16) 0.0054(16)
F13 0.055(2) 0.083(3) 0.047(2) -0.023(2) 0.0008(19) -0.029(2)
F14 0.057(3) 0.021(2) 0.199(6) 0.007(3) -0.048(3) -0.0085(18)
F15 0.035(2) 0.085(3) 0.085(3) -0.006(2) 0.016(2) -0.030(2)
F16 0.038(2) 0.0229(17) 0.098(3) 0.0092(19) -0.009(2) 0.0114(15)
F17 0.052(2) 0.063(2) 0.0330(19) -0.0013(17) -0.0103(16) 0.0281(19)
F18 0.0198(17) 0.066(2) 0.072(3) 0.007(2) 0.0133(17) 0.0102(16)
F19 0.041(2) 0.153(4) 0.042(2) 0.047(3) 0.0304(18) 0.015(2)
F20 0.081(3) 0.048(2) 0.0393(19) 0.0211(17) 0.0288(19) 0.014(2)
F21 0.097(3) 0.063(2) 0.0188(17) 0.0041(17) -0.0031(19) -0.030(2)
F22 0.116(3) 0.039(2) 0.0325(19) -0.0175(16) 0.023(2) -0.041(2)
F23 0.059(2) 0.0232(17) 0.083(3) 0.0098(18) 0.022(2) -0.0049(16)
F24 0.063(2) 0.047(2) 0.051(2) -0.0098(16) 0.0340(19) -0.0342(18)
Pt1 0.01485(13) 0.01591(12) 0.01231(12) -0.00128(7) 0.00324(8) 0.00023(7)

loop_
_atom_type_symbol
_atom_type_description
_atom_type_scat_dispersion_real
_atom_type_scat_dispersion_imag
_atom_type_scat_source
C C 0.0181 0.0091 'International Tables Vol C Tables 4.2.6.8 and 6.1.1.4'
H H 0.0000 0.0000 'International Tables Vol C Tables 4.2.6.8 and 6.1.1.4'
B B 0.0090 0.0039 'International Tables Vol C Tables 4.2.6.8 and 6.1.1.4'
N N 0.0311 0.0180 'International Tables Vol C Tables 4.2.6.8 and 6.1.1.4'
F F 0.0727 0.0534 'International Tables Vol C Tables 4.2.6.8 and 6.1.1.4'
Pt Pt -4.5932 6.9264 'International Tables Vol C Tables 4.2.6.8 and 6.1.1.4'

loop_
_geom_angle_atom_site_label_1
_geom_angle_atom_site_label_2
_geom_angle_atom_site_label_3
_geom_angle
_geom_angle_site_symmetry_1
_geom_angle_site_symmetry_3
N1 C1 N2 104.8(4) . .
N1 C1 Pt1 142.0(4) . .
N2 C1 Pt1 113.3(3) . .
C3 C2 N1 107.9(4) . .
C3 C2 H2 126.1 . .
N1 C2 H2 126.1 . .
C2 C3 N2 106.2(5) . .
C2 C3 H3 126.9 . .
N2 C3 H3 126.9 . .
C6 C4 N2 118.6(6) . .
C6 C4 C5 124.6(6) . .
N2 C4 C5 109.4(5) . .
C6 C4 C7 93.3(8) . .
N2 C4 C7 101.8(6) . .
C5 C4 C7 102.7(6) . .
C4 C5 Pt1 114.5(4) . .
C4 C5 H5A 108.6 . .
Pt1 C5 H5A 108.6 . .
C4 C5 H5B 108.6 . .
Pt1 C5 H5B 108.6 . .
H5A C5 H5B 107.6 . .
C4 C6 H6A 109.5 . .
C4 C6 H6B 109.5 . .
H6A C6 H6B 109.5 . .
C4 C6 H6C 109.5 . .
H6A C6 H6C 109.5 . .
H6B C6 H6C 109.5 . .
C4 C7 H7A 109.5 . .
C4 C7 H7B 109.5 . .
H7A C7 H7B 109.5 . .
C4 C7 H7C 109.5 . .
H7A C7 H7C 109.5 . .
H7B C7 H7C 109.5 . .
N1 C8 C11 109.0(5) . .
N1 C8 C10 107.3(6) . .
C11 C8 C10 112.9(5) . .
N1 C8 C9 109.1(5) . .
C11 C8 C9 107.9(7) . .
C10 C8 C9 110.6(7) . .
C8 C9 H9A 109.5 . .
C8 C9 H9B 109.5 . .
H9A C9 H9B 109.5 . .
C8 C9 H9C 109.5 . .
H9A C9 H9C 109.5 . .
H9B C9 H9C 109.5 . .
C8 C10 H10A 109.5 . .
C8 C10 H10B 109.5 . .
H10A C10 H10B 109.5 . .
C8 C10 H10C 109.5 . .
H10A C10 H10C 109.5 . .
H10B C10 H10C 109.5 . .
C8 C11 H11A 109.5 . .
C8 C11 H11B 109.5 . .
H11A C11 H11B 109.5 . .
C8 C11 H11C 109.5 . .
H11A C11 H11C 109.5 . .
H11B C11 H11C 109.5 . .
N3 C12 N4 105.0(4) . .
N3 C12 Pt1 126.8(3) . .
N4 C12 Pt1 128.0(3) . .
C14 C13 N4 107.7(5) . .
C14 C13 H13 126.2 . .
N4 C13 H13 126.2 . .
C13 C14 N3 107.9(4) . .
C13 C14 H14 126.1 . .
N3 C14 H14 126.1 . .
C17 C15 N3 108.5(4) . .
C17 C15 C16 110.7(5) . .
N3 C15 C16 110.7(4) . .
C17 C15 C18 109.3(4) . .
N3 C15 C18 108.9(4) . .
C16 C15 C18 108.7(4) . .
C15 C16 H16A 109.5 . .
C15 C16 H16B 109.5 . .
H16A C16 H16B 109.5 . .
C15 C16 H16C 109.5 . .
H16A C16 H16C 109.5 . .
H16B C16 H16C 109.5 . .
C15 C17 H17A 109.5 . .
C15 C17 H17B 109.5 . .
H17A C17 H17B 109.5 . .
C15 C17 H17C 109.5 . .
H17A C17 H17C 109.5 . .
H17B C17 H17C 109.5 . .
C15 C18 H18A 109.5 . .
C15 C18 H18B 109.5 . .
H18A C18 H18B 109.5 . .
C15 C18 H18C 109.5 . .
H18A C18 H18C 109.5 . .
H18B C18 H18C 109.5 . .
N4 C19 C20 113.5(4) . .
N4 C19 C22 107.4(4) . .
C20 C19 C22 109.4(5) . .
N4 C19 C21 108.1(4) . .
C20 C19 C21 107.8(4) . .
C22 C19 C21 110.7(5) . .
C19 C20 H20A 109.5 . .
C19 C20 H20B 109.5 . .
H20A C20 H20B 109.5 . .
C19 C20 H20C 109.5 . .
H20A C20 H20C 109.5 . .
H20B C20 H20C 109.5 . .
C19 C21 H21A 109.5 . .
C19 C21 H21B 109.5 . .
H21A C21 H21B 109.5 . .
C19 C21 H21C 109.5 . .
H21A C21 H21C 109.5 . .
H21B C21 H21C 109.5 . .
C19 C22 H22A 109.5 . .
C19 C22 H22B 109.5 . .
H22A C22 H22B 109.5 . .
C19 C22 H22C 109.5 . .
H22A C22 H22C 109.5 . .
H22B C22 H22C 109.5 . .
N5 C23 C24 121.9(5) . .
N5 C23 H23 119.0 . .
C24 C23 H23 119.0 . .
C23 C24 C25 119.7(5) . .
C23 C24 H24 120.1 . .
C25 C24 H24 120.1 . .
C24 C25 C26 119.2(5) . .
C24 C25 H25 120.4 . .
C26 C25 H25 120.4 . .
C25 C26 C27 118.7(5) . .
C25 C26 H26 120.6 . .
C27 C26 H26 120.6 . .
N5 C27 C26 121.7(5) . .
N5 C27 H27 119.1 . .
C26 C27 H27 119.1 . .
C33 C28 C29 115.7(4) . .
C33 C28 B2 123.3(4) . .
C29 C28 B2 120.8(4) . .
C30 C29 C28 122.0(4) . .
C30 C29 H29 119.0 . .
C28 C29 H29 119.0 . .
C31 C30 C29 121.2(4) . .
C31 C30 C34 120.6(4) . .
C29 C30 C34 118.2(4) . .
C30 C31 C32 117.8(4) . .
C30 C31 H31 121.1 . .
C32 C31 H31 121.1 . .
C31 C32 C33 120.7(4) . .
C31 C32 C35 121.4(4) . .
C33 C32 C35 118.0(4) . .
C32 C33 C28 122.6(4) . .
C32 C33 H33 118.7 . .
C28 C33 H33 118.7 . .
F3 C34 F2 108.0(4) . .
F3 C34 F1 105.5(4) . .
F2 C34 F1 105.1(4) . .
F3 C34 C30 113.0(4) . .
F2 C34 C30 112.2(4) . .
F1 C34 C30 112.5(4) . .
F6 C35 F5 107.2(4) . .
F6 C35 F4 105.3(4) . .
F5 C35 F4 106.0(4) . .
F6 C35 C32 112.8(4) . .
F5 C35 C32 113.5(4) . .
F4 C35 C32 111.4(4) . .
C37 C36 C41 115.1(4) . .
C37 C36 B2 124.3(4) . .
C41 C36 B2 120.2(4) . .
C38 C37 C36 122.6(4) . .
C38 C37 H37 118.7 . .
C36 C37 H37 118.7 . .
C39 C38 C37 121.2(4) . .
C39 C38 C42 119.1(4) . .
C37 C38 C42 119.6(4) . .
C38 C39 C40 117.9(4) . .
C38 C39 H39 121.0 . .
C40 C39 H39 121.0 . .
C41 C40 C39 120.5(4) . .
C41 C40 C43 119.7(4) . .
C39 C40 C43 119.7(4) . .
C40 C41 C36 122.7(4) . .
C40 C41 H41 118.7 . .
C36 C41 H41 118.7 . .
F12 C42 F11 107.6(4) . .
F12 C42 F10 106.1(4) . .
F11 C42 F10 104.6(4) . .
F12 C42 C38 113.4(4) . .
F11 C42 C38 113.0(4) . .
F10 C42 C38 111.6(4) . .
F9 C43 F7 106.7(6) . .
F9 C43 F8 106.3(5) . .
F7 C43 F8 104.5(5) . .
F9 C43 C40 113.1(4) . .
F7 C43 C40 112.5(4) . .
F8 C43 C40 113.0(4) . .
C45 C44 C49 115.1(4) . .
C45 C44 B2 122.7(4) . .
C49 C44 B2 122.0(4) . .
C46 C45 C44 122.7(4) . .
C46 C45 H45 118.6 . .
C44 C45 H45 118.6 . .
C47 C46 C45 120.6(4) . .
C47 C46 C51 120.2(4) . .
C45 C46 C51 119.2(4) . .
C48 C47 C46 117.9(4) . .
C48 C47 H47 121.0 . .
C46 C47 H47 121.0 . .
C47 C48 C49 121.0(4) . .
C47 C48 C50 119.6(4) . .
C49 C48 C50 119.3(4) . .
C48 C49 C44 122.6(4) . .
C48 C49 H49 118.7 . .
C44 C49 H49 118.7 . .
F14 C50 F13 110.9(6) . .
F14 C50 F15 104.9(6) . .
F13 C50 F15 101.6(5) . .
F14 C50 C48 115.3(5) . .
F13 C50 C48 112.0(5) . .
F15 C50 C48 111.2(5) . .
F17 C51 F18 105.6(5) . .
F17 C51 F16 107.8(5) . .
F18 C51 F16 105.4(5) . .
F17 C51 C46 111.8(4) . .
F18 C51 C46 112.6(4) . .
F16 C51 C46 113.0(4) . .
C57 C52 C53 115.3(4) . .
C57 C52 B2 121.1(4) . .
C53 C52 B2 123.1(4) . .
C54 C53 C52 122.6(4) . .
C54 C53 H53 118.7 . .
C52 C53 H53 118.7 . .
C53 C54 C55 121.1(4) . .
C53 C54 C59 119.5(4) . .
C55 C54 C59 119.4(4) . .
C54 C55 C56 117.9(4) . .
C54 C55 H55 121.0 . .
C56 C55 H55 121.0 . .
C55 C56 C57 120.6(4) . .
C55 C56 C58 120.7(4) . .
C57 C56 C58 118.7(4) . .
C56 C57 C52 122.5(4) . .
C56 C57 H57 118.7 . .
C52 C57 H57 118.7 . .
F22 C58 F23 107.8(5) . .
F22 C58 F24 105.2(4) . .
F23 C58 F24 105.4(4) . .
F22 C58 C56 113.4(4) . .
F23 C58 C56 112.7(4) . .
F24 C58 C56 111.8(4) . .
F21 C59 F20 106.1(4) . .
F21 C59 F19 106.9(5) . .
F20 C59 F19 105.3(5) . .
F21 C59 C54 113.6(4) . .
F20 C59 C54 113.1(4) . .
F19 C59 C54 111.3(4) . .
N5 B1 H1B 105(4) . .
N5 B1 H2B 112(3) . .
H1B B1 H2B 107(5) . .
N5 B1 H3B 110(4) . .
H1B B1 H3B 108(5) . .
H2B B1 H3B 115(5) . .
C52 B2 C28 111.0(4) . .
C52 B2 C44 113.6(4) . .
C28 B2 C44 104.5(4) . .
C52 B2 C36 103.3(4) . .
C28 B2 C36 111.6(4) . .
C44 B2 C36 113.1(4) . .
C1 N1 C2 110.0(4) . .
C1 N1 C8 126.6(4) . .
C2 N1 C8 123.3(4) . .
C1 N2 C3 111.1(4) . .
C1 N2 C4 120.8(4) . .
C3 N2 C4 128.0(4) . .
C12 N3 C14 109.6(4) . .
C12 N3 C15 127.9(4) . .
C14 N3 C15 122.4(4) . .
C12 N4 C13 109.8(4) . .
C12 N4 C19 131.7(4) . .
C13 N4 C19 117.9(4) . .
C27 N5 C23 118.7(4) . .
C27 N5 B1 121.4(4) . .
C23 N5 B1 119.9(4) . .
C12 Pt1 C5 88.02(18) . .
C12 Pt1 C1 168.38(18) . .
C5 Pt1 C1 80.52(19) . .
C12 Pt1 H1B 88(2) . .
C5 Pt1 H1B 174.5(18) . .
C1 Pt1 H1B 104(2) . .

loop_
_geom_bond_atom_site_label_1
_geom_bond_atom_site_label_2
_geom_bond_distance
_geom_bond_site_symmetry_2
C1 N1 1.347(6) .
C1 N2 1.351(6) .
C1 Pt1 2.052(5) .
C2 C3 1.325(8) .
C2 N1 1.387(7) .
C2 H2 0.9300 .
C3 N2 1.384(7) .
C3 H3 0.9300 .
C4 C6 1.370(9) .
C4 N2 1.444(7) .
C4 C5 1.473(8) .
C4 C7 1.698(11) .
C5 Pt1 2.045(5) .
C5 H5A 0.9700 .
C5 H5B 0.9700 .
C6 H6A 0.9600 .
C6 H6B 0.9600 .
C6 H6C 0.9600 .
C7 H7A 0.9600 .
C7 H7B 0.9600 .
C7 H7C 0.9600 .
C8 N1 1.498(7) .
C8 C11 1.509(11) .
C8 C10 1.515(11) .
C8 C9 1.535(9) .
C9 H9A 0.9600 .
C9 H9B 0.9600 .
C9 H9C 0.9600 .
C10 H10A 0.9600 .
C10 H10B 0.9600 .
C10 H10C 0.9600 .
C11 H11A 0.9600 .
C11 H11B 0.9600 .
C11 H11C 0.9600 .
C12 N3 1.365(6) .
C12 N4 1.368(6) .
C12 Pt1 2.041(5) .
C13 C14 1.318(8) .
C13 N4 1.387(7) .
C13 H13 0.9300 .
C14 N3 1.391(7) .
C14 H14 0.9300 .
C15 C17 1.509(7) .
C15 N3 1.510(6) .
C15 C16 1.520(7) .
C15 C18 1.525(7) .
C16 H16A 0.9600 .
C16 H16B 0.9600 .
C16 H16C 0.9600 .
C17 H17A 0.9600 .
C17 H17B 0.9600 .
C17 H17C 0.9600 .
C18 H18A 0.9600 .
C18 H18B 0.9600 .
C18 H18C 0.9600 .
C19 N4 1.504(6) .
C19 C20 1.513(7) .
C19 C22 1.527(8) .
C19 C21 1.529(8) .
C20 H20A 0.9600 .
C20 H20B 0.9600 .
C20 H20C 0.9600 .
C21 H21A 0.9600 .
C21 H21B 0.9600 .
C21 H21C 0.9600 .
C22 H22A 0.9600 .
C22 H22B 0.9600 .
C22 H22C 0.9600 .
C23 N5 1.342(7) .
C23 C24 1.360(8) .
C23 H23 0.9300 .
C24 C25 1.362(9) .
C24 H24 0.9300 .
C25 C26 1.372(8) .
C25 H25 0.9300 .
C26 C27 1.383(8) .
C26 H26 0.9300 .
C27 N5 1.334(7) .
C27 H27 0.9300 .
C28 C33 1.392(7) .
C28 C29 1.398(6) .
C28 B2 1.639(7) .
C29 C30 1.385(7) .
C29 H29 0.9300 .
C30 C31 1.384(7) .
C30 C34 1.506(7) .
C31 C32 1.385(7) .
C31 H31 0.9300 .
C32 C33 1.386(7) .
C32 C35 1.500(7) .
C33 H33 0.9300 .
C34 F3 1.317(6) .
C34 F2 1.318(6) .
C34 F1 1.327(6) .
C35 F6 1.327(6) .
C35 F5 1.332(5) .
C35 F4 1.357(6) .
C36 C37 1.392(7) .
C36 C41 1.409(6) .
C36 B2 1.656(7) .
C37 C38 1.387(7) .
C37 H37 0.9300 .
C38 C39 1.382(7) .
C38 C42 1.499(7) .
C39 C40 1.389(7) .
C39 H39 0.9300 .
C40 C41 1.386(7) .
C40 C43 1.491(7) .
C41 H41 0.9300 .
C42 F12 1.328(6) .
C42 F11 1.336(6) .
C42 F10 1.338(6) .
C43 F9 1.271(7) .
C43 F7 1.288(7) .
C43 F8 1.321(6) .
C44 C45 1.390(7) .
C44 C49 1.404(6) .
C44 B2 1.641(6) .
C45 C46 1.390(7) .
C45 H45 0.9300 .
C46 C47 1.388(7) .
C46 C51 1.505(7) .
C47 C48 1.377(7) .
C47 H47 0.9300 .
C48 C49 1.383(7) .
C48 C50 1.503(7) .
C49 H49 0.9300 .
C50 F14 1.283(7) .
C50 F13 1.330(8) .
C50 F15 1.370(8) .
C51 F17 1.318(7) .
C51 F18 1.323(7) .
C51 F16 1.328(6) .
C52 C57 1.398(7) .
C52 C53 1.401(7) .
C52 B2 1.636(7) .
C53 C54 1.380(7) .
C53 H53 0.9300 .
C54 C55 1.383(7) .
C54 C59 1.498(7) .
C55 C56 1.387(7) .
C55 H55 0.9300 .
C56 C57 1.392(7) .
C56 C58 1.493(7) .
C57 H57 0.9300 .
C58 F22 1.330(6) .
C58 F23 1.332(7) .
C58 F24 1.350(6) .
C59 F21 1.312(6) .
C59 F20 1.321(7) .
C59 F19 1.333(6) .
B1 N5 1.579(7) .
B1 H1B 1.03(2) .
B1 H2B 1.02(2) .
B1 H3B 1.01(2) .
Pt1 H1B 1.96(5) .

loop_
_geom_torsion_atom_site_label_1
_geom_torsion_atom_site_label_2
_geom_torsion_atom_site_label_3
_geom_torsion_atom_site_label_4
_geom_torsion
_geom_torsion_site_symmetry_1
_geom_torsion_site_symmetry_2
_geom_torsion_site_symmetry_3
_geom_torsion_site_symmetry_4
N1 C2 C3 N2 -0.6(7) . . . .
C6 C4 C5 Pt1 162.9(9) . . . .
N2 C4 C5 Pt1 13.6(8) . . . .
C7 C4 C5 Pt1 -93.9(5) . . . .
N4 C13 C14 N3 0.8(7) . . . .
N5 C23 C24 C25 1.3(8) . . . .
C23 C24 C25 C26 -0.4(8) . . . .
C24 C25 C26 C27 -0.3(8) . . . .
C25 C26 C27 N5 0.2(8) . . . .
C33 C28 C29 C30 0.1(6) . . . .
B2 C28 C29 C30 -175.1(4) . . . .
C28 C29 C30 C31 -0.7(7) . . . .
C28 C29 C30 C34 -179.5(4) . . . .
C29 C30 C31 C32 0.5(7) . . . .
C34 C30 C31 C32 179.3(4) . . . .
C30 C31 C32 C33 0.2(6) . . . .
C30 C31 C32 C35 179.6(4) . . . .
C31 C32 C33 C28 -0.8(7) . . . .
C35 C32 C33 C28 179.7(4) . . . .
C29 C28 C33 C32 0.7(6) . . . .
B2 C28 C33 C32 175.7(4) . . . .
C31 C30 C34 F3 12.1(7) . . . .
C29 C30 C34 F3 -169.1(5) . . . .
C31 C30 C34 F2 -110.3(5) . . . .
C29 C30 C34 F2 68.5(6) . . . .
C31 C30 C34 F1 131.4(5) . . . .
C29 C30 C34 F1 -49.7(6) . . . .
C31 C32 C35 F6 132.0(4) . . . .
C33 C32 C35 F6 -48.5(6) . . . .
C31 C32 C35 F5 9.8(6) . . . .
C33 C32 C35 F5 -170.8(4) . . . .
C31 C32 C35 F4 -109.7(5) . . . .
C33 C32 C35 F4 69.7(5) . . . .
C41 C36 C37 C38 -0.9(6) . . . .
B2 C36 C37 C38 -173.4(4) . . . .
C36 C37 C38 C39 0.5(7) . . . .
C36 C37 C38 C42 177.1(4) . . . .
C37 C38 C39 C40 0.7(7) . . . .
C42 C38 C39 C40 -175.9(4) . . . .
C38 C39 C40 C41 -1.5(7) . . . .
C38 C39 C40 C43 178.1(4) . . . .
C39 C40 C41 C36 1.1(7) . . . .
C43 C40 C41 C36 -178.4(4) . . . .
C37 C36 C41 C40 0.1(6) . . . .
B2 C36 C41 C40 172.9(4) . . . .
C39 C38 C42 F12 -24.4(6) . . . .
C37 C38 C42 F12 159.0(4) . . . .
C39 C38 C42 F11 -147.2(4) . . . .
C37 C38 C42 F11 36.2(6) . . . .
C39 C38 C42 F10 95.3(5) . . . .
C37 C38 C42 F10 -81.4(5) . . . .
C41 C40 C43 F9 47.1(7) . . . .
C39 C40 C43 F9 -132.4(6) . . . .
C41 C40 C43 F7 -73.9(7) . . . .
C39 C40 C43 F7 106.5(6) . . . .
C41 C40 C43 F8 168.0(5) . . . .
C39 C40 C43 F8 -11.6(7) . . . .
C49 C44 C45 C46 2.0(6) . . . .
B2 C44 C45 C46 176.4(4) . . . .
C44 C45 C46 C47 0.2(7) . . . .
C44 C45 C46 C51 179.3(4) . . . .
C45 C46 C47 C48 -1.6(7) . . . .
C51 C46 C47 C48 179.3(5) . . . .
C46 C47 C48 C49 0.6(7) . . . .
C46 C47 C48 C50 177.7(5) . . . .
C47 C48 C49 C44 1.7(8) . . . .
C50 C48 C49 C44 -175.3(5) . . . .
C45 C44 C49 C48 -2.9(7) . . . .
B2 C44 C49 C48 -177.4(4) . . . .
C47 C48 C50 F14 -8.2(9) . . . .
C49 C48 C50 F14 168.9(7) . . . .
C47 C48 C50 F13 119.8(5) . . . .
C49 C48 C50 F13 -63.1(7) . . . .
C47 C48 C50 F15 -127.4(5) . . . .
C49 C48 C50 F15 49.7(7) . . . .
C47 C46 C51 F17 125.7(5) . . . .
C45 C46 C51 F17 -53.5(7) . . . .
C47 C46 C51 F18 -115.6(5) . . . .
C45 C46 C51 F18 65.3(6) . . . .
C47 C46 C51 F16 3.8(7) . . . .
C45 C46 C51 F16 -175.4(5) . . . .
C57 C52 C53 C54 -0.3(6) . . . .
B2 C52 C53 C54 171.8(4) . . . .
C52 C53 C54 C55 -0.5(7) . . . .
C52 C53 C54 C59 -177.8(4) . . . .
C53 C54 C55 C56 0.5(7) . . . .
C59 C54 C55 C56 177.8(4) . . . .
C54 C55 C56 C57 0.4(7) . . . .
C54 C55 C56 C58 -177.0(5) . . . .
C55 C56 C57 C52 -1.3(7) . . . .
C58 C56 C57 C52 176.1(5) . . . .
C53 C52 C57 C56 1.2(6) . . . .
B2 C52 C57 C56 -171.1(4) . . . .
C55 C56 C58 F22 -3.2(7) . . . .
C57 C56 C58 F22 179.4(5) . . . .
C55 C56 C58 F23 119.7(5) . . . .
C57 C56 C58 F23 -57.7(6) . . . .
C55 C56 C58 F24 -121.9(5) . . . .
C57 C56 C58 F24 60.8(6) . . . .
C53 C54 C59 F21 -172.0(5) . . . .
C55 C54 C59 F21 10.6(7) . . . .
C53 C54 C59 F20 -50.9(6) . . . .
C55 C54 C59 F20 131.7(5) . . . .
C53 C54 C59 F19 67.3(6) . . . .
C55 C54 C59 F19 -110.1(6) . . . .
C57 C52 B2 C28 -36.9(6) . . . .
C53 C52 B2 C28 151.5(4) . . . .
C57 C52 B2 C44 -154.3(4) . . . .
C53 C52 B2 C44 34.1(6) . . . .
C57 C52 B2 C36 82.8(5) . . . .
C53 C52 B2 C36 -88.8(5) . . . .
C33 C28 B2 C52 141.1(4) . . . .
C29 C28 B2 C52 -44.1(5) . . . .
C33 C28 B2 C44 -96.1(5) . . . .
C29 C28 B2 C44 78.7(5) . . . .
C33 C28 B2 C36 26.5(6) . . . .
C29 C28 B2 C36 -158.7(4) . . . .
C45 C44 B2 C52 33.7(6) . . . .
C49 C44 B2 C52 -152.3(4) . . . .
C45 C44 B2 C28 -87.5(5) . . . .
C49 C44 B2 C28 86.6(5) . . . .
C45 C44 B2 C36 151.0(4) . . . .
C49 C44 B2 C36 -34.9(6) . . . .
C37 C36 B2 C52 96.7(5) . . . .
C41 C36 B2 C52 -75.4(5) . . . .
C37 C36 B2 C28 -144.0(4) . . . .
C41 C36 B2 C28 43.9(5) . . . .
C37 C36 B2 C44 -26.5(6) . . . .
C41 C36 B2 C44 161.4(4) . . . .
N2 C1 N1 C2 0.7(6) . . . .
Pt1 C1 N1 C2 179.0(5) . . . .
N2 C1 N1 C8 177.9(6) . . . .
Pt1 C1 N1 C8 -3.9(10) . . . .
C3 C2 N1 C1 -0.1(7) . . . .
C3 C2 N1 C8 -177.3(6) . . . .
C11 C8 N1 C1 56.6(8) . . . .
C10 C8 N1 C1 -65.9(8) . . . .
C9 C8 N1 C1 174.2(7) . . . .
C11 C8 N1 C2 -126.6(6) . . . .
C10 C8 N1 C2 110.9(6) . . . .
C9 C8 N1 C2 -9.0(10) . . . .
N1 C1 N2 C3 -1.2(6) . . . .
Pt1 C1 N2 C3 -180.0(3) . . . .
N1 C1 N2 C4 -177.1(6) . . . .
Pt1 C1 N2 C4 4.1(7) . . . .
C2 C3 N2 C1 1.1(6) . . . .
C2 C3 N2 C4 176.8(6) . . . .
C6 C4 N2 C1 -163.0(9) . . . .
C5 C4 N2 C1 -11.7(9) . . . .
C7 C4 N2 C1 96.5(6) . . . .
C6 C4 N2 C3 21.8(13) . . . .
C5 C4 N2 C3 173.1(5) . . . .
C7 C4 N2 C3 -78.7(7) . . . .
N4 C12 N3 C14 -0.5(5) . . . .
Pt1 C12 N3 C14 -175.3(4) . . . .
N4 C12 N3 C15 -177.7(4) . . . .
Pt1 C12 N3 C15 7.5(7) . . . .
C13 C14 N3 C12 -0.2(7) . . . .
C13 C14 N3 C15 177.2(5) . . . .
C17 C15 N3 C12 60.5(6) . . . .
C16 C15 N3 C12 -61.2(6) . . . .
C18 C15 N3 C12 179.4(5) . . . .
C17 C15 N3 C14 -116.4(5) . . . .
C16 C15 N3 C14 121.9(5) . . . .
C18 C15 N3 C14 2.5(7) . . . .
N3 C12 N4 C13 1.0(5) . . . .
Pt1 C12 N4 C13 175.7(4) . . . .
N3 C12 N4 C19 171.9(5) . . . .
Pt1 C12 N4 C19 -13.4(7) . . . .
C14 C13 N4 C12 -1.2(7) . . . .
C14 C13 N4 C19 -173.5(5) . . . .
C20 C19 N4 C12 18.7(8) . . . .
C22 C19 N4 C12 -102.3(6) . . . .
C21 C19 N4 C12 138.2(5) . . . .
C20 C19 N4 C13 -171.0(5) . . . .
C22 C19 N4 C13 67.9(6) . . . .
C21 C19 N4 C13 -51.6(6) . . . .
C26 C27 N5 C23 0.6(8) . . . .
C26 C27 N5 B1 178.2(5) . . . .
C24 C23 N5 C27 -1.4(8) . . . .
C24 C23 N5 B1 -179.0(5) . . . .

loop_
_platon_squeeze_void_nr
_platon_squeeze_void_average_x
_platon_squeeze_void_average_y
_platon_squeeze_void_average_z
_platon_squeeze_void_volume
_platon_squeeze_void_count_electrons
_platon_squeeze_void_content
1 0.000 0.077 0.250 207 45 ' '
2 0.000 -0.077 0.750 207 45 ' '
3 0.262 0.049 0.148 9 1 ' '
4 0.738 0.049 0.352 9 1 ' '
5 0.266 0.065 0.666 10 0 ' '
6 0.734 0.065 0.834 10 0 ' '
7 0.500 0.423 0.750 207 45 ' '
8 0.500 0.577 0.250 207 45 ' '
9 0.234 0.435 0.334 9 0 ' '
10 0.766 0.435 0.166 9 0 ' '
11 0.238 0.451 0.852 8 1 ' '
12 0.762 0.451 0.648 8 0 ' '
13 0.239 0.564 0.355 7 0 ' '
14 0.761 0.564 0.145 7 0 ' '
15 0.234 0.579 0.832 8 0 ' '
16 0.766 0.579 0.668 8 0 ' '
17 0.266 0.921 0.168 8 0 ' '
18 0.734 0.921 0.332 8 0 ' '
19 0.261 0.936 0.645 6 0 ' '
20 0.739 0.936 0.855 6 0 ' '
